data_4349772
loop_
_publ_author_name
'Solovyev, Igor V.'
'Kondinski, Aleksandar'
'Monakhov, Kirill Yu.'
'Koshevoy, Igor O.'
'Grachova, Elena V.'

_publ_section_title
;
 Synthesis, photophysical properties and cation-binding studies of
 bipyridine-functionalized gold(i) complexes
;
_journal_issue 1
_journal_name_full 'Inorganic Chemistry Frontiers'
_journal_page_first 160
_journal_paper_doi 10.1039/C7QI00514H
_journal_volume 5
_journal_year 2018
_chemical_formula_moiety 'C34 H21 Au F5 N2 P'
_chemical_formula_sum 'C34 H21 Au F5 N2 P'
_chemical_formula_weight 780.46
_space_group_crystal_system monoclinic
_space_group_IT_number 14
_space_group_name_Hall '-P 2ybc'
_space_group_name_H-M_alt 'P 1 21/c 1'
_atom_sites_solution_hydrogens geom
_audit_creation_method SHELXL-2014/7
_audit_update_record
;
2017-08-23 deposited with the CCDC.
2017-11-03 downloaded from the CCDC.
;
_cell_angle_alpha 90
_cell_angle_beta 102.4860(10)
_cell_angle_gamma 90
_cell_formula_units_Z 4
_cell_length_a 12.5244(8)
_cell_length_b 16.1150(11)
_cell_length_c 14.6106(10)
_cell_measurement_reflns_used 9911
_cell_measurement_temperature 150(2)
_cell_measurement_theta_max 30.45
_cell_measurement_theta_min 2.32
_cell_volume 2879.1(3)
_computing_cell_refinement 'SAINT (Bruker AXS, 2009)'
_computing_data_collection 'APEX2 (Bruker AXS, 2010)'
_computing_data_reduction 'SAINT (Bruker AXS, 2009)'
_computing_molecular_graphics 'Diamond v.4.2 (Brandenburg, 2016)'
_computing_publication_material 'SHELXL-2014 (Sheldrick, 2014)'
_computing_structure_refinement 'SHELXL-2014/7 (Sheldrick, 2014)'
_computing_structure_solution 'SHELXS-2014 (Sheldrick, 2014)'
_diffrn_ambient_temperature 150(2)
_diffrn_detector_area_resol_mean 16
_diffrn_measured_fraction_theta_full 0.999
_diffrn_measured_fraction_theta_max 0.999
_diffrn_measurement_device '62mm x 62mm CCD camera on three-circle goniostat'
_diffrn_measurement_device_type 'Bruker SMART APEX II CCD'
_diffrn_measurement_method '\f scans and \w scans'
_diffrn_radiation_monochromator 'flat graphite crystal'
_diffrn_radiation_type MoK\a
_diffrn_radiation_wavelength 0.71073
_diffrn_reflns_av_R_equivalents 0.0483
_diffrn_reflns_av_unetI/netI 0.0340
_diffrn_reflns_Laue_measured_fraction_full 0.999
_diffrn_reflns_Laue_measured_fraction_max 0.999
_diffrn_reflns_limit_h_max 19
_diffrn_reflns_limit_h_min -17
_diffrn_reflns_limit_k_max 24
_diffrn_reflns_limit_k_min -24
_diffrn_reflns_limit_l_max 22
_diffrn_reflns_limit_l_min -22
_diffrn_reflns_number 80124
_diffrn_reflns_point_group_measured_fraction_full 0.999
_diffrn_reflns_point_group_measured_fraction_max 0.999
_diffrn_reflns_theta_full 25.242
_diffrn_reflns_theta_max 33.044
_diffrn_reflns_theta_min 1.665
_exptl_absorpt_coefficient_mu 5.225
_exptl_absorpt_correction_T_max 0.864
_exptl_absorpt_correction_T_min 0.187
_exptl_absorpt_correction_type numerical
_exptl_absorpt_process_details 'SADABS (Sheldrick, 2008)'
_exptl_crystal_colour colorless
_exptl_crystal_density_diffrn 1.801
_exptl_crystal_description plate
_exptl_crystal_F_000 1512
_exptl_crystal_size_max 0.356
_exptl_crystal_size_mid 0.281
_exptl_crystal_size_min 0.028
_refine_diff_density_max 1.564
_refine_diff_density_min -1.178
_refine_diff_density_rms 0.129
_refine_ls_extinction_method none
_refine_ls_goodness_of_fit_ref 1.064
_refine_ls_hydrogen_treatment constr
_refine_ls_matrix_type full
_refine_ls_number_parameters 388
_refine_ls_number_reflns 10888
_refine_ls_number_restraints 0
_refine_ls_restrained_S_all 1.064
_refine_ls_R_factor_all 0.0592
_refine_ls_R_factor_gt 0.0353
_refine_ls_shift/su_max 0.002
_refine_ls_shift/su_mean 0.000
_refine_ls_structure_factor_coef Fsqd
_refine_ls_weighting_details 'w=1/[\s^2^(Fo^2^)+(0.0290P)^2^+4.2792P] where P=(Fo^2^+2Fc^2^)/3'
_refine_ls_weighting_scheme calc
_refine_ls_wR_factor_gt 0.0703
_refine_ls_wR_factor_ref 0.0774
_reflns_Friedel_coverage 0.000
_reflns_number_gt 8170
_reflns_number_total 10888
_reflns_threshold_expression 'I > 2\s(I)'
_cod_data_source_file c7qi00514h2.cif
_cod_data_source_block 5
_cod_original_sg_symbol_H-M 'P 21/c'
_cod_database_code 4349772
_shelx_shelxl_version_number 2014/7
_shelx_space_group_comment
;
The symmetry employed for this shelxl refinement is uniquely defined
by the following loop, which should always be used as a source of
symmetry information in preference to the above space-group names.
They are only intended as comments.
;
_shelx_estimated_absorpt_t_min 0.258
_shelx_estimated_absorpt_t_max 0.867

loop_
_space_group_symop_operation_xyz
'x, y, z'
'-x, y+1/2, -z+1/2'
'-x, -y, -z'
'x, -y-1/2, z-1/2'

loop_
_atom_site_label
_atom_site_type_symbol
_atom_site_fract_x
_atom_site_fract_y
_atom_site_fract_z
_atom_site_U_iso_or_equiv
_atom_site_adp_type
_atom_site_occupancy
_atom_site_site_symmetry_order
_atom_site_calc_flag
_atom_site_refinement_flags_posn
_atom_site_refinement_flags_adp
C1 C 0.8055(2) 0.28889(19) 0.7428(2) 0.0239(5) Uani 1 1 d . .
C2 C 0.8629(3) 0.2162(2) 0.7667(3) 0.0328(7) Uani 1 1 d . .
C3 C 0.9695(3) 0.2144(2) 0.8179(3) 0.0419(9) Uani 1 1 d . .
C4 C 1.0220(3) 0.2877(3) 0.8461(3) 0.0421(9) Uani 1 1 d . .
C5 C 0.9690(3) 0.3610(2) 0.8219(2) 0.0349(7) Uani 1 1 d . .
C6 C 0.8626(3) 0.3609(2) 0.7721(2) 0.0273(6) Uani 1 1 d . .
C7 C 0.3997(2) 0.18960(17) 0.6052(2) 0.0208(5) Uani 1 1 d . .
C8 C 0.2880(2) 0.17649(18) 0.5966(2) 0.0237(6) Uani 1 1 d . .
H17 H 0.2417 0.2221 0.6021 0.028 Uiso 1 1 calc R U
C9 C 0.2437(2) 0.09755(18) 0.5799(2) 0.0247(6) Uani 1 1 d . .
H18 H 0.1674 0.0897 0.5747 0.030 Uiso 1 1 calc R U
C10 C 0.3095(2) 0.02946(17) 0.57083(19) 0.0215(5) Uani 1 1 d . .
C11 C 0.4219(3) 0.04242(19) 0.5826(2) 0.0254(6) Uani 1 1 d . .
H32 H 0.4684 -0.0035 0.5790 0.030 Uiso 1 1 calc R U
C12 C 0.4669(2) 0.12139(19) 0.5994(2) 0.0248(6) Uani 1 1 d . .
H33 H 0.5435 0.1290 0.6070 0.030 Uiso 1 1 calc R U
C13 C 0.1543(3) -0.06330(19) 0.4971(2) 0.0297(7) Uani 1 1 d . .
H21 H 0.1122 -0.0146 0.4791 0.036 Uiso 1 1 calc R U
C14 C 0.2622(3) -0.05408(17) 0.5476(2) 0.0241(6) Uani 1 1 d . .
C15 C 0.3214(3) -0.1271(2) 0.5733(2) 0.0311(7) Uani 1 1 d . .
H25 H 0.3946 -0.1245 0.6084 0.037 Uiso 1 1 calc R U
C16 C 0.2733(3) -0.20276(18) 0.5476(2) 0.0319(7) Uani 1 1 d . .
H24 H 0.3135 -0.2525 0.5644 0.038 Uiso 1 1 calc R U
C17 C 0.1671(3) -0.20618(19) 0.4977(2) 0.0289(6) Uani 1 1 d . .
C18 C 0.1120(3) -0.2867(2) 0.4674(2) 0.0319(7) Uani 1 1 d . .
C19 C 0.0040(3) -0.2878(2) 0.4165(3) 0.0356(7) Uani 1 1 d . .
H27 H -0.0362 -0.2377 0.4030 0.043 Uiso 1 1 calc R U
C20 C -0.0431(3) -0.3629(2) 0.3863(3) 0.0438(9) Uani 1 1 d . .
H28 H -0.1162 -0.3653 0.3508 0.053 Uiso 1 1 calc R U
C21 C 0.0172(4) -0.4349(2) 0.4082(3) 0.0510(11) Uani 1 1 d . .
H29 H -0.0137 -0.4873 0.3880 0.061 Uiso 1 1 calc R U
C22 C 0.1228(4) -0.4292(2) 0.4597(3) 0.0512(11) Uani 1 1 d . .
H30 H 0.1635 -0.4790 0.4749 0.061 Uiso 1 1 calc R U
C23 C 0.3871(2) 0.35111(17) 0.6896(2) 0.0229(5) Uani 1 1 d . .
C24 C 0.3453(3) 0.42967(19) 0.6625(2) 0.0318(7) Uani 1 1 d . .
H15 H 0.3499 0.4512 0.6029 0.038 Uiso 1 1 calc R U
C25 C 0.2968(3) 0.4767(2) 0.7225(3) 0.0394(8) Uani 1 1 d . .
H14 H 0.2691 0.5305 0.7042 0.047 Uiso 1 1 calc R U
C26 C 0.2889(3) 0.4451(2) 0.8085(3) 0.0367(8) Uani 1 1 d . .
H13 H 0.2551 0.4770 0.8491 0.044 Uiso 1 1 calc R U
C27 C 0.3294(3) 0.3681(2) 0.8358(2) 0.0348(7) Uani 1 1 d . .
H12 H 0.3237 0.3468 0.8952 0.042 Uiso 1 1 calc R U
C28 C 0.3790(3) 0.3205(2) 0.7769(2) 0.0313(7) Uani 1 1 d . .
H11 H 0.4074 0.2672 0.7964 0.038 Uiso 1 1 calc R U
C29 C 0.4267(3) 0.33922(18) 0.5016(2) 0.0244(6) Uani 1 1 d . .
C30 C 0.3198(3) 0.3503(2) 0.4536(2) 0.0324(7) Uani 1 1 d . .
H39 H 0.2617 0.3311 0.4804 0.039 Uiso 1 1 calc R U
C31 C 0.2960(3) 0.3894(2) 0.3663(3) 0.0416(9) Uani 1 1 d . .
H38 H 0.2223 0.3977 0.3343 0.050 Uiso 1 1 calc R U
C32 C 0.3808(4) 0.4157(2) 0.3271(3) 0.0437(10) Uani 1 1 d . .
H37 H 0.3655 0.4428 0.2679 0.052 Uiso 1 1 calc R U
C33 C 0.4862(4) 0.4032(3) 0.3726(3) 0.0458(10) Uani 1 1 d . .
H36 H 0.5440 0.4198 0.3439 0.055 Uiso 1 1 calc R U
C34 C 0.5108(3) 0.3663(2) 0.4607(3) 0.0371(8) Uani 1 1 d . .
H35 H 0.5848 0.3597 0.4929 0.045 Uiso 1 1 calc R U
F1 F 0.8148(2) 0.14238(13) 0.7400(2) 0.0545(6) Uani 1 1 d . .
F2 F 1.0215(2) 0.14183(18) 0.8417(2) 0.0743(9) Uani 1 1 d . .
F3 F 1.1248(2) 0.2869(2) 0.8970(2) 0.0728(9) Uani 1 1 d . .
F4 F 1.0213(2) 0.43283(17) 0.84873(19) 0.0605(7) Uani 1 1 d . .
F5 F 0.81366(18) 0.43547(12) 0.75226(15) 0.0389(5) Uani 1 1 d . .
P1 P 0.46098(6) 0.29210(5) 0.61712(5) 0.02259(14) Uani 1 1 d . .
Au1 Au 0.64300(2) 0.28978(2) 0.67916(2) 0.02730(4) Uani 1 1 d . .
N1 N 0.1074(2) -0.13675(17) 0.4729(2) 0.0335(6) Uani 1 1 d . .
N2 N 0.1715(3) -0.35631(18) 0.4897(2) 0.0429(8) Uani 1 1 d . .

loop_
_atom_site_aniso_label
_atom_site_aniso_U_11
_atom_site_aniso_U_22
_atom_site_aniso_U_33
_atom_site_aniso_U_23
_atom_site_aniso_U_13
_atom_site_aniso_U_12
C1 0.0214(13) 0.0309(14) 0.0194(13) -0.0002(12) 0.0042(10) -0.0050(12)
C2 0.0303(16) 0.0317(16) 0.0386(18) 0.0040(14) 0.0121(14) -0.0062(13)
C3 0.0327(18) 0.044(2) 0.050(2) 0.0195(18) 0.0127(16) 0.0073(16)
C4 0.0217(15) 0.066(2) 0.0357(19) 0.0116(18) 0.0003(14) -0.0030(17)
C5 0.0277(16) 0.048(2) 0.0289(16) -0.0045(15) 0.0052(13) -0.0161(15)
C6 0.0285(15) 0.0309(15) 0.0233(14) -0.0014(12) 0.0076(12) -0.0068(12)
C7 0.0194(13) 0.0246(12) 0.0192(13) -0.0001(10) 0.0058(10) -0.0001(10)
C8 0.0222(13) 0.0216(12) 0.0282(15) 0.0003(11) 0.0074(12) 0.0019(10)
C9 0.0210(13) 0.0234(13) 0.0302(15) -0.0013(11) 0.0064(12) -0.0016(10)
C10 0.0256(14) 0.0231(12) 0.0171(13) 0.0012(10) 0.0073(11) 0.0003(10)
C11 0.0289(15) 0.0263(13) 0.0227(14) -0.0006(11) 0.0094(12) 0.0056(11)
C12 0.0202(13) 0.0341(15) 0.0218(14) -0.0037(11) 0.0083(11) -0.0003(11)
C13 0.0348(17) 0.0232(14) 0.0309(16) -0.0004(12) 0.0063(13) -0.0021(12)
C14 0.0326(15) 0.0203(12) 0.0215(14) 0.0005(10) 0.0107(12) -0.0009(11)
C15 0.0373(17) 0.0285(14) 0.0301(16) 0.0021(13) 0.0131(14) 0.0049(13)
C16 0.046(2) 0.0198(13) 0.0341(17) 0.0013(12) 0.0180(15) 0.0059(13)
C17 0.0443(18) 0.0215(13) 0.0250(14) -0.0015(12) 0.0165(13) -0.0030(13)
C18 0.048(2) 0.0239(13) 0.0292(16) -0.0039(13) 0.0208(15) -0.0055(14)
C19 0.0413(19) 0.0302(15) 0.0395(18) -0.0086(14) 0.0180(15) -0.0068(15)
C20 0.050(2) 0.0401(19) 0.046(2) -0.0124(16) 0.0197(18) -0.0209(17)
C21 0.085(3) 0.0304(18) 0.046(2) -0.0105(16) 0.031(2) -0.020(2)
C22 0.086(3) 0.0265(17) 0.047(2) 0.0019(16) 0.026(2) -0.0008(19)
C23 0.0214(13) 0.0246(13) 0.0234(14) -0.0046(10) 0.0068(11) -0.0064(10)
C24 0.0403(19) 0.0252(14) 0.0334(17) -0.0035(12) 0.0153(15) -0.0051(13)
C25 0.051(2) 0.0255(15) 0.047(2) -0.0078(14) 0.0213(18) -0.0020(14)
C26 0.0336(18) 0.0431(19) 0.0371(19) -0.0192(15) 0.0158(15) -0.0098(15)
C27 0.0378(18) 0.0452(19) 0.0244(16) -0.0054(14) 0.0131(14) -0.0055(15)
C28 0.0341(17) 0.0334(15) 0.0269(16) -0.0008(13) 0.0079(13) -0.0014(13)
C29 0.0276(15) 0.0247(13) 0.0229(14) -0.0038(11) 0.0100(12) -0.0068(11)
C30 0.0343(17) 0.0397(17) 0.0242(15) 0.0029(13) 0.0082(13) -0.0022(14)
C31 0.047(2) 0.046(2) 0.0291(18) 0.0019(15) 0.0018(16) -0.0006(17)
C32 0.072(3) 0.0350(18) 0.0251(17) 0.0002(14) 0.0140(19) -0.0114(18)
C33 0.059(3) 0.050(2) 0.0341(19) -0.0008(16) 0.0228(19) -0.0236(19)
C34 0.0366(18) 0.0425(18) 0.0359(18) -0.0048(15) 0.0161(15) -0.0131(15)
F1 0.0555(15) 0.0294(11) 0.0823(18) -0.0006(11) 0.0235(13) -0.0124(10)
F2 0.0543(16) 0.0594(17) 0.111(2) 0.0419(17) 0.0230(16) 0.0225(13)
F3 0.0265(12) 0.114(3) 0.0667(18) 0.0247(16) -0.0137(12) -0.0058(14)
F4 0.0529(15) 0.0655(16) 0.0600(16) -0.0180(13) 0.0051(13) -0.0357(13)
F5 0.0453(12) 0.0285(10) 0.0443(12) -0.0023(8) 0.0129(10) 0.0008(9)
P1 0.0196(3) 0.0270(3) 0.0222(3) -0.0039(3) 0.0067(3) -0.0050(3)
Au1 0.01989(5) 0.03680(6) 0.02509(6) -0.00384(5) 0.00460(4) -0.00548(5)
N1 0.0396(16) 0.0264(13) 0.0353(15) -0.0025(11) 0.0096(13) -0.0058(12)
N2 0.066(2) 0.0267(14) 0.0381(17) 0.0018(12) 0.0167(16) 0.0002(14)

loop_
_atom_type_symbol
_atom_type_description
_atom_type_scat_dispersion_real
_atom_type_scat_dispersion_imag
_atom_type_scat_source
C C 0.0033 0.0016 'International Tables Vol C Tables 4.2.6.8 and 6.1.1.4'
H H 0.0000 0.0000 'International Tables Vol C Tables 4.2.6.8 and 6.1.1.4'
F F 0.0171 0.0103 'International Tables Vol C Tables 4.2.6.8 and 6.1.1.4'
P P 0.1023 0.0942 'International Tables Vol C Tables 4.2.6.8 and 6.1.1.4'
Au Au -2.0133 8.8022 'International Tables Vol C Tables 4.2.6.8 and 6.1.1.4'
N N 0.0061 0.0033 'International Tables Vol C Tables 4.2.6.8 and 6.1.1.4'

loop_
_geom_angle_atom_site_label_1
_geom_angle_atom_site_label_2
_geom_angle_atom_site_label_3
_geom_angle
C2 C1 C6 115.4(3)
C2 C1 Au1 122.2(2)
C6 C1 Au1 122.1(2)
F1 C2 C1 119.9(3)
F1 C2 C3 117.1(3)
C1 C2 C3 122.9(3)
F2 C3 C4 119.8(4)
F2 C3 C2 121.0(4)
C4 C3 C2 119.2(3)
F3 C4 C5 120.5(4)
F3 C4 C3 119.9(4)
C5 C4 C3 119.6(3)
F4 C5 C4 119.3(3)
F4 C5 C6 120.6(3)
C4 C5 C6 120.0(3)
F5 C6 C5 117.2(3)
F5 C6 C1 120.0(3)
C5 C6 C1 122.8(3)
C8 C7 C12 118.7(3)
C8 C7 P1 122.8(2)
C12 C7 P1 118.3(2)
C9 C8 C7 120.7(3)
C9 C8 H17 119.7
C7 C8 H17 119.7
C8 C9 C10 121.0(3)
C8 C9 H18 119.5
C10 C9 H18 119.5
C9 C10 C11 118.1(3)
C9 C10 C14 121.4(3)
C11 C10 C14 120.5(3)
C12 C11 C10 121.1(3)
C12 C11 H32 119.4
C10 C11 H32 119.4
C11 C12 C7 120.3(3)
C11 C12 H33 119.9
C7 C12 H33 119.9
N1 C13 C14 123.5(3)
N1 C13 H21 118.2
C14 C13 H21 118.2
C15 C14 C13 116.6(3)
C15 C14 C10 122.7(3)
C13 C14 C10 120.7(3)
C16 C15 C14 119.8(3)
C16 C15 H25 120.1
C14 C15 H25 120.1
C17 C16 C15 119.8(3)
C17 C16 H24 120.1
C15 C16 H24 120.1
N1 C17 C16 121.7(3)
N1 C17 C18 116.6(3)
C16 C17 C18 121.7(3)
N2 C18 C19 122.7(3)
N2 C18 C17 117.2(3)
C19 C18 C17 120.1(3)
C20 C19 C18 118.8(4)
C20 C19 H27 120.6
C18 C19 H27 120.6
C19 C20 C21 119.2(4)
C19 C20 H28 120.4
C21 C20 H28 120.4
C22 C21 C20 118.9(4)
C22 C21 H29 120.5
C20 C21 H29 120.5
N2 C22 C21 123.2(4)
N2 C22 H30 118.4
C21 C22 H30 118.4
C28 C23 C24 119.0(3)
C28 C23 P1 119.7(2)
C24 C23 P1 121.1(2)
C23 C24 C25 120.2(3)
C23 C24 H15 119.9
C25 C24 H15 119.9
C26 C25 C24 119.9(3)
C26 C25 H14 120.0
C24 C25 H14 120.0
C27 C26 C25 120.4(3)
C27 C26 H13 119.8
C25 C26 H13 119.8
C26 C27 C28 120.4(3)
C26 C27 H12 119.8
C28 C27 H12 119.8
C23 C28 C27 120.1(3)
C23 C28 H11 119.9
C27 C28 H11 119.9
C30 C29 C34 118.9(3)
C30 C29 P1 122.3(2)
C34 C29 P1 118.8(3)
C29 C30 C31 120.9(3)
C29 C30 H39 119.6
C31 C30 H39 119.6
C32 C31 C30 119.2(4)
C32 C31 H38 120.4
C30 C31 H38 120.4
C33 C32 C31 120.3(3)
C33 C32 H37 119.9
C31 C32 H37 119.9
C32 C33 C34 120.9(4)
C32 C33 H36 119.5
C34 C33 H36 119.5
C29 C34 C33 119.7(4)
C29 C34 H35 120.1
C33 C34 H35 120.1
C7 P1 C29 106.36(13)
C7 P1 C23 105.91(13)
C29 P1 C23 105.95(14)
C7 P1 Au1 113.07(10)
C29 P1 Au1 113.22(10)
C23 P1 Au1 111.76(10)
C1 Au1 P1 176.64(8)
C13 N1 C17 118.6(3)
C18 N2 C22 117.3(4)

loop_
_geom_bond_atom_site_label_1
_geom_bond_atom_site_label_2
_geom_bond_distance
C1 C2 1.379(5)
C1 C6 1.382(4)
C1 Au1 2.047(3)
C2 F1 1.352(4)
C2 C3 1.383(5)
C3 F2 1.346(4)
C3 C4 1.372(6)
C4 F3 1.341(4)
C4 C5 1.363(5)
C5 F4 1.347(4)
C5 C6 1.373(5)
C6 F5 1.351(4)
C7 C8 1.393(4)
C7 C12 1.398(4)
C7 P1 1.814(3)
C8 C9 1.388(4)
C8 H17 0.9500
C9 C10 1.396(4)
C9 H18 0.9500
C10 C11 1.396(4)
C10 C14 1.480(4)
C11 C12 1.392(4)
C11 H32 0.9500
C12 H33 0.9500
C13 N1 1.334(4)
C13 C14 1.401(5)
C13 H21 0.9500
C14 C15 1.399(4)
C15 C16 1.376(5)
C15 H25 0.9500
C16 C17 1.374(5)
C16 H24 0.9500
C17 N1 1.350(4)
C17 C18 1.491(4)
C18 N2 1.347(5)
C18 C19 1.396(5)
C19 C20 1.376(5)
C19 H27 0.9500
C20 C21 1.384(6)
C20 H28 0.9500
C21 C22 1.376(7)
C21 H29 0.9500
C22 N2 1.353(5)
C22 H30 0.9500
C23 C28 1.391(4)
C23 C24 1.394(4)
C23 P1 1.818(3)
C24 C25 1.394(5)
C24 H15 0.9500
C25 C26 1.379(5)
C25 H14 0.9500
C26 C27 1.368(5)
C26 H13 0.9500
C27 C28 1.394(5)
C27 H12 0.9500
C28 H11 0.9500
C29 C30 1.382(5)
C29 C34 1.388(4)
C29 P1 1.816(3)
C30 C31 1.396(5)
C30 H39 0.9500
C31 C32 1.378(6)
C31 H38 0.9500
C32 C33 1.359(6)
C32 H37 0.9500
C33 C34 1.390(5)
C33 H36 0.9500
C34 H35 0.9500
P1 Au1 2.2641(8)

loop_
_geom_torsion_atom_site_label_1
_geom_torsion_atom_site_label_2
_geom_torsion_atom_site_label_3
_geom_torsion_atom_site_label_4
_geom_torsion
C6 C1 C2 F1 -179.0(3)
Au1 C1 C2 F1 6.5(4)
C6 C1 C2 C3 1.2(5)
Au1 C1 C2 C3 -173.4(3)
F1 C2 C3 F2 -1.6(6)
C1 C2 C3 F2 178.3(3)
F1 C2 C3 C4 179.6(3)
C1 C2 C3 C4 -0.6(6)
F2 C3 C4 F3 0.2(6)
C2 C3 C4 F3 179.0(4)
F2 C3 C4 C5 -179.9(4)
C2 C3 C4 C5 -1.1(6)
F3 C4 C5 F4 0.7(6)
C3 C4 C5 F4 -179.2(3)
F3 C4 C5 C6 -178.1(3)
C3 C4 C5 C6 2.0(6)
F4 C5 C6 F5 -0.4(5)
C4 C5 C6 F5 178.4(3)
F4 C5 C6 C1 179.9(3)
C4 C5 C6 C1 -1.4(5)
C2 C1 C6 F5 -180.0(3)
Au1 C1 C6 F5 -5.4(4)
C2 C1 C6 C5 -0.2(5)
Au1 C1 C6 C5 174.3(2)
C12 C7 C8 C9 -1.7(4)
P1 C7 C8 C9 174.7(2)
C7 C8 C9 C10 -0.4(5)
C8 C9 C10 C11 2.5(4)
C8 C9 C10 C14 -176.3(3)
C9 C10 C11 C12 -2.4(4)
C14 C10 C11 C12 176.5(3)
C10 C11 C12 C7 0.2(4)
C8 C7 C12 C11 1.9(4)
P1 C7 C12 C11 -174.7(2)
N1 C13 C14 C15 -0.4(5)
N1 C13 C14 C10 179.1(3)
C9 C10 C14 C15 -153.7(3)
C11 C10 C14 C15 27.5(4)
C9 C10 C14 C13 26.8(4)
C11 C10 C14 C13 -152.0(3)
C13 C14 C15 C16 1.0(4)
C10 C14 C15 C16 -178.5(3)
C14 C15 C16 C17 -0.7(5)
C15 C16 C17 N1 -0.2(5)
C15 C16 C17 C18 179.3(3)
N1 C17 C18 N2 178.4(3)
C16 C17 C18 N2 -1.1(5)
N1 C17 C18 C19 -0.3(5)
C16 C17 C18 C19 -179.8(3)
N2 C18 C19 C20 -1.2(5)
C17 C18 C19 C20 177.4(3)
C18 C19 C20 C21 0.8(5)
C19 C20 C21 C22 0.0(6)
C20 C21 C22 N2 -0.5(6)
C28 C23 C24 C25 0.4(5)
P1 C23 C24 C25 -174.7(3)
C23 C24 C25 C26 -0.8(5)
C24 C25 C26 C27 0.6(6)
C25 C26 C27 C28 -0.1(5)
C24 C23 C28 C27 0.2(5)
P1 C23 C28 C27 175.4(3)
C26 C27 C28 C23 -0.3(5)
C34 C29 C30 C31 -1.1(5)
P1 C29 C30 C31 177.7(3)
C29 C30 C31 C32 1.2(5)
C30 C31 C32 C33 0.5(6)
C31 C32 C33 C34 -2.2(6)
C30 C29 C34 C33 -0.6(5)
P1 C29 C34 C33 -179.5(3)
C32 C33 C34 C29 2.3(6)
C8 C7 P1 C29 -75.3(3)
C12 C7 P1 C29 101.2(2)
C8 C7 P1 C23 37.1(3)
C12 C7 P1 C23 -146.4(2)
C8 C7 P1 Au1 159.8(2)
C12 C7 P1 Au1 -23.7(3)
C30 C29 P1 C7 58.4(3)
C34 C29 P1 C7 -122.7(3)
C30 C29 P1 C23 -54.0(3)
C34 C29 P1 C23 124.9(3)
C30 C29 P1 Au1 -176.8(2)
C34 C29 P1 Au1 2.1(3)
C28 C23 P1 C7 54.6(3)
C24 C23 P1 C7 -130.3(3)
C28 C23 P1 C29 167.3(2)
C24 C23 P1 C29 -17.6(3)
C28 C23 P1 Au1 -68.9(3)
C24 C23 P1 Au1 106.1(2)
C14 C13 N1 C17 -0.5(5)
C16 C17 N1 C13 0.8(5)
C18 C17 N1 C13 -178.8(3)
C19 C18 N2 C22 0.8(5)
C17 C18 N2 C22 -177.9(3)
C21 C22 N2 C18 0.1(6)
